data_4024315
loop_
_publ_author_name
'Guozhi Li'
'Xiaoxia Yang'
'Hongbin Zhai'

_publ_section_title
;
Total Synthesis of (-)-5,6-Dihydrocineromycin B
;
_journal_name_full 'Journal of Organic Chemistry'
_journal_page_first 1356
_journal_page_last 1359
_journal_paper_doi 10.1021/jo802503x
_journal_volume 74
_journal_year 2009
_chemical_absolute_configuration ad
_chemical_formula_sum 'C17 H28 O4'
_chemical_formula_weight 296.39
_chemical_name_systematic
; 
 ? 
;
_space_group_IT_number 19
_symmetry_cell_setting orthorhombic
_symmetry_space_group_name_Hall 'P 2ac 2ab'
_symmetry_space_group_name_H-M 'P 21 21 21'
_atom_sites_solution_hydrogens geom
_atom_sites_solution_primary direct
_atom_sites_solution_secondary difmap
_audit_creation_method SHELXL-97
_cell_angle_alpha 90.00
_cell_angle_beta 90.00
_cell_angle_gamma 90.00
_cell_formula_units_Z 4
_cell_length_a 7.9368(9)
_cell_length_b 14.6814(18)
_cell_length_c 14.9334(17)
_cell_measurement_reflns_used 1126
_cell_measurement_temperature 293(2)
_cell_measurement_theta_max 38.921
_cell_measurement_theta_min 5.456
_cell_volume 1740.1(4)
_computing_cell_refinement 'Bruker SMART'
_computing_data_collection 'Bruker SMART'
_computing_data_reduction 'Bruker SHELXTL'
_computing_molecular_graphics 'Bruker SHELXTL'
_computing_publication_material 'Bruker SHELXTL'
_computing_structure_refinement 'SHELXL-97 (Sheldrick, 1997)'
_computing_structure_solution 'SHELXS-97 (Sheldrick, 1990)'
_diffrn_ambient_temperature 293(2)
_diffrn_measured_fraction_theta_full 0.998
_diffrn_measured_fraction_theta_max 0.998
_diffrn_measurement_device_type 'CCD area detector'
_diffrn_measurement_method 'phi and omega scans'
_diffrn_radiation_monochromator graphite
_diffrn_radiation_source 'fine-focus sealed tube'
_diffrn_radiation_type MoK\a
_diffrn_radiation_wavelength 0.71073
_diffrn_reflns_av_R_equivalents 0.0574
_diffrn_reflns_av_sigmaI/netI 0.0655
_diffrn_reflns_limit_h_max 10
_diffrn_reflns_limit_h_min -9
_diffrn_reflns_limit_k_max 16
_diffrn_reflns_limit_k_min -18
_diffrn_reflns_limit_l_max 19
_diffrn_reflns_limit_l_min -17
_diffrn_reflns_number 10328
_diffrn_reflns_theta_full 26.99
_diffrn_reflns_theta_max 26.99
_diffrn_reflns_theta_min 1.95
_exptl_absorpt_coefficient_mu 0.079
_exptl_absorpt_correction_T_max 1.0000
_exptl_absorpt_correction_T_min 0.7370
_exptl_absorpt_correction_type empirical
_exptl_absorpt_process_details sadabs
_exptl_crystal_colour colorless
_exptl_crystal_density_diffrn 1.131
_exptl_crystal_density_method 'not measured'
_exptl_crystal_description prismatic
_exptl_crystal_F_000 648
_exptl_crystal_size_max 0.450
_exptl_crystal_size_mid 0.185
_exptl_crystal_size_min 0.179
_refine_diff_density_max 0.247
_refine_diff_density_min -0.129
_refine_diff_density_rms 0.031
_refine_ls_abs_structure_details 'Flack H D (1983), Acta Cryst. A39, 876-881'
_refine_ls_abs_structure_Flack -10(10)
_refine_ls_extinction_method none
_refine_ls_goodness_of_fit_ref 0.978
_refine_ls_hydrogen_treatment mixed
_refine_ls_matrix_type full
_refine_ls_number_parameters 202
_refine_ls_number_reflns 2174
_refine_ls_number_restraints 2
_refine_ls_restrained_S_all 0.977
_refine_ls_R_factor_all 0.0843
_refine_ls_R_factor_gt 0.0408
_refine_ls_shift/su_max 0.000
_refine_ls_shift/su_mean 0.000
_refine_ls_structure_factor_coef Fsqd
_refine_ls_weighting_details
; calc 
 [0.00000+1.00000exp(2.00(sin\q/\l)^2^)]/ 
   [\s^2^(Fo^2^)+0.0000+0.0000*P+(0.0359P)^2^+0.0000sin\q/\l] 
 where P = 0.33333Fo^2^ + 0.66667Fc^2^ 
;
_refine_ls_weighting_scheme calc
_refine_ls_wR_factor_gt 0.0822
_refine_ls_wR_factor_ref 0.0960
_reflns_number_gt 1183
_reflns_number_total 2174
_reflns_threshold_expression >2sigma(I)
_cod_data_source_file jo802503x_si_003.cif
_cod_data_source_block cd28298
_cod_depositor_comments
;
The following automatic conversions were performed:
'_symmetry_cell_setting' value 'Orthorhombic' changed to 'orthorhombic'
according to '/home/saulius/struct/CIF-dictionaries/cif_core.dic'
dictionary named 'cif_core.dic' version 2.4.1 from 2010-06-29.

Automatic conversion script
Id: cif_fix_enum 1527 2010-12-29 10:47:43Z saulius 
;
_cod_original_sg_symbol_H-M P2(1)2(1)2(1)
_cod_database_code 4024315

loop_
_symmetry_equiv_pos_as_xyz
'x, y, z'
'-x+1/2, -y, z+1/2'
'-x, y+1/2, -z+1/2'
'x+1/2, -y+1/2, -z'

loop_
_atom_site_label
_atom_site_type_symbol
_atom_site_fract_x
_atom_site_fract_y
_atom_site_fract_z
_atom_site_U_iso_or_equiv
_atom_site_adp_type
_atom_site_occupancy
_atom_site_symmetry_multiplicity
_atom_site_calc_flag
_atom_site_refinement_flags
_atom_site_disorder_assembly
_atom_site_disorder_group
O1 O 0.7523(4) 0.51769(17) 0.72932(15) 0.0835(9) Uani 1 1 d . . .
O2 O 0.7545(3) 0.62967(14) 0.62793(14) 0.0680(7) Uani 1 1 d . . .
O3 O 0.8433(3) 0.79934(17) 0.91918(13) 0.0516(6) Uani 1 1 d D . .
O4 O 0.1876(3) 0.77083(18) 0.92362(14) 0.0635(7) Uani 1 1 d D . .
C1 C 0.7707(5) 0.5947(2) 0.7105(2) 0.0587(9) Uani 1 1 d . . .
C2 C 0.8045(4) 0.6670(2) 0.7784(2) 0.0580(9) Uani 1 1 d . . .
H2 H 0.8513 0.6491 0.8327 0.070 Uiso 1 1 calc R . .
C3 C 0.7738(4) 0.7520(2) 0.7673(2) 0.0497(8) Uani 1 1 d . . .
H3 H 0.7414 0.7688 0.7098 0.060 Uiso 1 1 calc R . .
C4 C 0.7828(3) 0.82833(19) 0.83441(17) 0.0395(7) Uani 1 1 d . . .
C5 C 0.6060(4) 0.8664(2) 0.84830(19) 0.0452(8) Uani 1 1 d . . .
H5A H 0.5563 0.8772 0.7899 0.054 Uiso 1 1 calc R . .
H5B H 0.6160 0.9250 0.8778 0.054 Uiso 1 1 calc R . .
C6 C 0.4833(3) 0.8073(2) 0.90288(17) 0.0444(8) Uani 1 1 d . . .
H6A H 0.5367 0.7493 0.9152 0.053 Uiso 1 1 calc R . .
H6B H 0.4627 0.8370 0.9599 0.053 Uiso 1 1 calc R . .
C7 C 0.3153(4) 0.7897(2) 0.85775(16) 0.0473(8) Uani 1 1 d . . .
H7 H 0.2827 0.8453 0.8258 0.057 Uiso 1 1 calc R . .
C8 C 0.3245(4) 0.7139(2) 0.79081(18) 0.0497(8) Uani 1 1 d . . .
C9 C 0.3203(4) 0.7311(2) 0.70341(18) 0.0546(8) Uani 1 1 d . . .
H9 H 0.2990 0.7911 0.6870 0.066 Uiso 1 1 calc R . .
C10 C 0.3459(5) 0.6647(2) 0.6285(2) 0.0717(11) Uani 1 1 d . . .
H10A H 0.2377 0.6509 0.6014 0.086 Uiso 1 1 calc R . .
H10B H 0.3913 0.6085 0.6526 0.086 Uiso 1 1 calc R . .
C11 C 0.4647(5) 0.7008(2) 0.5565(2) 0.0650(10) Uani 1 1 d . . .
H11A H 0.3997 0.7376 0.5151 0.078 Uiso 1 1 calc R . .
H11B H 0.5463 0.7405 0.5850 0.078 Uiso 1 1 calc R . .
C12 C 0.5599(5) 0.6293(2) 0.5030(2) 0.0700(11) Uani 1 1 d . . .
H12 H 0.6295 0.6618 0.4592 0.084 Uiso 1 1 calc R . .
C13 C 0.6790(5) 0.5702(2) 0.5597(2) 0.0701(10) Uani 1 1 d . . .
H13 H 0.6135 0.5225 0.5895 0.084 Uiso 1 1 calc R . .
C14 C 0.8948(4) 0.9032(2) 0.7971(2) 0.0568(9) Uani 1 1 d . . .
H14A H 0.9014 0.9522 0.8395 0.085 Uiso 1 1 calc R . .
H14B H 0.8482 0.9252 0.7419 0.085 Uiso 1 1 calc R . .
H14C H 1.0056 0.8793 0.7864 0.085 Uiso 1 1 calc R . .
C15 C 0.3448(6) 0.6202(2) 0.8290(2) 0.0805(12) Uani 1 1 d . . .
H15A H 0.2367 0.5969 0.8465 0.121 Uiso 1 1 calc R . .
H15B H 0.4174 0.6227 0.8804 0.121 Uiso 1 1 calc R . .
H15C H 0.3935 0.5808 0.7846 0.121 Uiso 1 1 calc R . .
C16 C 0.4399(6) 0.5681(3) 0.4505(2) 0.1019(16) Uani 1 1 d . . .
H16A H 0.3785 0.5301 0.4914 0.153 Uiso 1 1 calc R . .
H16B H 0.5034 0.5306 0.4101 0.153 Uiso 1 1 calc R . .
H16C H 0.3625 0.6051 0.4172 0.153 Uiso 1 1 calc R . .
C17 C 0.8178(6) 0.5267(3) 0.5060(3) 0.0989(15) Uani 1 1 d . . .
H17A H 0.8960 0.5727 0.4868 0.148 Uiso 1 1 calc R . .
H17B H 0.7705 0.4970 0.4545 0.148 Uiso 1 1 calc R . .
H17C H 0.8755 0.4827 0.5423 0.148 Uiso 1 1 calc R . .
H4 H 0.236(5) 0.748(2) 0.9662(18) 0.099(15) Uiso 1 1 d D . .
H3A H 0.946(2) 0.7878(19) 0.9179(17) 0.042(9) Uiso 1 1 d D . .

loop_
_atom_site_aniso_label
_atom_site_aniso_U_11
_atom_site_aniso_U_22
_atom_site_aniso_U_33
_atom_site_aniso_U_23
_atom_site_aniso_U_13
_atom_site_aniso_U_12
O1 0.121(2) 0.0574(15) 0.0727(15) 0.0018(13) -0.0052(16) 0.0219(16)
O2 0.0855(19) 0.0586(13) 0.0598(13) 0.0019(11) -0.0070(13) -0.0094(13)
O3 0.0258(12) 0.0880(16) 0.0409(11) 0.0171(11) 0.0003(10) 0.0018(12)
O4 0.0268(12) 0.116(2) 0.0474(12) 0.0272(13) 0.0042(11) 0.0069(13)
C1 0.062(2) 0.059(2) 0.055(2) -0.0048(19) -0.0056(19) 0.0216(19)
C2 0.047(2) 0.071(2) 0.0556(19) 0.0079(17) -0.0036(18) 0.0150(18)
C3 0.0400(18) 0.059(2) 0.0500(17) 0.0064(15) 0.0019(15) -0.0019(16)
C4 0.0270(16) 0.0553(18) 0.0361(14) 0.0056(13) 0.0031(13) -0.0012(14)
C5 0.0328(17) 0.0565(19) 0.0462(18) 0.0046(15) -0.0008(14) 0.0023(15)
C6 0.0330(17) 0.062(2) 0.0379(16) 0.0038(15) 0.0019(13) 0.0050(15)
C7 0.0276(17) 0.075(2) 0.0396(15) 0.0165(16) 0.0030(14) 0.0023(16)
C8 0.0313(17) 0.072(2) 0.0458(17) 0.0120(16) -0.0037(15) -0.0071(17)
C9 0.046(2) 0.072(2) 0.0463(17) 0.0039(16) -0.0053(17) -0.0012(18)
C10 0.071(3) 0.090(3) 0.054(2) -0.0035(19) -0.004(2) -0.019(2)
C11 0.079(3) 0.073(2) 0.0438(18) 0.0120(18) -0.0066(18) -0.003(2)
C12 0.102(3) 0.067(2) 0.0409(19) 0.0074(18) 0.002(2) 0.002(2)
C13 0.094(3) 0.058(2) 0.058(2) -0.0021(18) -0.003(2) -0.002(2)
C14 0.050(2) 0.072(2) 0.0486(19) 0.0063(17) 0.0012(16) -0.0114(18)
C15 0.104(3) 0.075(3) 0.063(2) 0.0129(19) 0.003(2) -0.026(2)
C16 0.147(4) 0.103(3) 0.055(2) -0.015(2) -0.035(3) 0.009(3)
C17 0.122(4) 0.087(3) 0.088(3) -0.015(2) -0.001(3) 0.022(3)

loop_
_atom_type_symbol
_atom_type_description
_atom_type_scat_dispersion_real
_atom_type_scat_dispersion_imag
_atom_type_scat_source
C C 0.0033 0.0000 'International Tables Vol C Tables 4.2.6.8 and 6.1.1.4'
H H 0.0000 0.0000 'International Tables Vol C Tables 4.2.6.8 and 6.1.1.4'
O O 0.0106 0.0000 'International Tables Vol C Tables 4.2.6.8 and 6.1.1.4'

loop_
_geom_angle_atom_site_label_1
_geom_angle_atom_site_label_2
_geom_angle_atom_site_label_3
_geom_angle
_geom_angle_site_symmetry_1
_geom_angle_site_symmetry_3
_geom_angle_publ_flag
C1 O2 C13 116.7(3) . . ?
C4 O3 H3A 111.8(19) . . ?
C7 O4 H4 106(3) . . ?
O1 C1 O2 125.2(3) . . ?
O1 C1 C2 123.0(3) . . ?
O2 C1 C2 111.7(3) . . ?
C3 C2 C1 124.8(3) . . ?
C3 C2 H2 117.6 . . ?
C1 C2 H2 117.6 . . ?
C2 C3 C4 129.1(3) . . ?
C2 C3 H3 115.5 . . ?
C4 C3 H3 115.5 . . ?
O3 C4 C3 112.7(2) . . ?
O3 C4 C14 110.2(2) . . ?
C3 C4 C14 108.8(2) . . ?
O3 C4 C5 107.5(2) . . ?
C3 C4 C5 108.7(2) . . ?
C14 C4 C5 108.9(2) . . ?
C4 C5 C6 116.6(2) . . ?
C4 C5 H5A 108.1 . . ?
C6 C5 H5A 108.1 . . ?
C4 C5 H5B 108.1 . . ?
C6 C5 H5B 108.1 . . ?
H5A C5 H5B 107.3 . . ?
C7 C6 C5 114.7(2) . . ?
C7 C6 H6A 108.6 . . ?
C5 C6 H6A 108.6 . . ?
C7 C6 H6B 108.6 . . ?
C5 C6 H6B 108.6 . . ?
H6A C6 H6B 107.6 . . ?
O4 C7 C8 110.3(3) . . ?
O4 C7 C6 110.4(2) . . ?
C8 C7 C6 112.4(2) . . ?
O4 C7 H7 107.9 . . ?
C8 C7 H7 107.9 . . ?
C6 C7 H7 107.9 . . ?
C9 C8 C15 123.4(3) . . ?
C9 C8 C7 120.8(3) . . ?
C15 C8 C7 115.7(2) . . ?
C8 C9 C10 127.3(3) . . ?
C8 C9 H9 116.3 . . ?
C10 C9 H9 116.3 . . ?
C9 C10 C11 112.6(3) . . ?
C9 C10 H10A 109.1 . . ?
C11 C10 H10A 109.1 . . ?
C9 C10 H10B 109.1 . . ?
C11 C10 H10B 109.1 . . ?
H10A C10 H10B 107.8 . . ?
C12 C11 C10 116.0(3) . . ?
C12 C11 H11A 108.3 . . ?
C10 C11 H11A 108.3 . . ?
C12 C11 H11B 108.3 . . ?
C10 C11 H11B 108.3 . . ?
H11A C11 H11B 107.4 . . ?
C11 C12 C16 111.5(4) . . ?
C11 C12 C13 113.9(3) . . ?
C16 C12 C13 109.5(3) . . ?
C11 C12 H12 107.2 . . ?
C16 C12 H12 107.2 . . ?
C13 C12 H12 107.2 . . ?
O2 C13 C17 108.9(3) . . ?
O2 C13 C12 107.3(3) . . ?
C17 C13 C12 113.3(3) . . ?
O2 C13 H13 109.1 . . ?
C17 C13 H13 109.1 . . ?
C12 C13 H13 109.1 . . ?
C4 C14 H14A 109.5 . . ?
C4 C14 H14B 109.5 . . ?
H14A C14 H14B 109.5 . . ?
C4 C14 H14C 109.5 . . ?
H14A C14 H14C 109.5 . . ?
H14B C14 H14C 109.5 . . ?
C8 C15 H15A 109.5 . . ?
C8 C15 H15B 109.5 . . ?
H15A C15 H15B 109.5 . . ?
C8 C15 H15C 109.5 . . ?
H15A C15 H15C 109.5 . . ?
H15B C15 H15C 109.5 . . ?
C12 C16 H16A 109.5 . . ?
C12 C16 H16B 109.5 . . ?
H16A C16 H16B 109.5 . . ?
C12 C16 H16C 109.5 . . ?
H16A C16 H16C 109.5 . . ?
H16B C16 H16C 109.5 . . ?
C13 C17 H17A 109.5 . . ?
C13 C17 H17B 109.5 . . ?
H17A C17 H17B 109.5 . . ?
C13 C17 H17C 109.5 . . ?
H17A C17 H17C 109.5 . . ?
H17B C17 H17C 109.5 . . ?

loop_
_geom_bond_atom_site_label_1
_geom_bond_atom_site_label_2
_geom_bond_distance
_geom_bond_site_symmetry_2
_geom_bond_publ_flag
O1 C1 1.175(3) . ?
O2 C1 1.341(4) . ?
O2 C13 1.469(4) . ?
O3 C4 1.419(3) . ?
O3 H3A 0.829(17) . ?
O4 C7 1.440(3) . ?
O4 H4 0.817(18) . ?
C1 C2 1.492(4) . ?
C2 C3 1.282(4) . ?
C2 H2 0.9300 . ?
C3 C4 1.505(4) . ?
C3 H3 0.9300 . ?
C4 C14 1.519(4) . ?
C4 C5 1.525(4) . ?
C5 C6 1.538(4) . ?
C5 H5A 0.9700 . ?
C5 H5B 0.9700 . ?
C6 C7 1.516(4) . ?
C6 H6A 0.9700 . ?
C6 H6B 0.9700 . ?
C7 C8 1.498(4) . ?
C7 H7 0.9800 . ?
C8 C9 1.330(4) . ?
C8 C15 1.498(4) . ?
C9 C10 1.498(4) . ?
C9 H9 0.9300 . ?
C10 C11 1.525(4) . ?
C10 H10A 0.9700 . ?
C10 H10B 0.9700 . ?
C11 C12 1.520(4) . ?
C11 H11A 0.9700 . ?
C11 H11B 0.9700 . ?
C12 C16 1.526(5) . ?
C12 C13 1.537(5) . ?
C12 H12 0.9800 . ?
C13 C17 1.505(5) . ?
C13 H13 0.9800 . ?
C14 H14A 0.9600 . ?
C14 H14B 0.9600 . ?
C14 H14C 0.9600 . ?
C15 H15A 0.9600 . ?
C15 H15B 0.9600 . ?
C15 H15C 0.9600 . ?
C16 H16A 0.9600 . ?
C16 H16B 0.9600 . ?
C16 H16C 0.9600 . ?
C17 H17A 0.9600 . ?
C17 H17B 0.9600 . ?
C17 H17C 0.9600 . ?

loop_
_geom_hbond_atom_site_label_D
_geom_hbond_atom_site_label_H
_geom_hbond_atom_site_label_A
_geom_hbond_distance_DH
_geom_hbond_distance_HA
_geom_hbond_distance_DA
_geom_hbond_angle_DHA
_geom_hbond_site_symmetry_A
O3 H3A O4 0.829(17) 1.939(18) 2.765(3) 174(3) 1_655
O4 H4 O3 0.817(18) 2.033(19) 2.846(3) 174(4) 4_467

loop_
_geom_torsion_atom_site_label_1
_geom_torsion_atom_site_label_2
_geom_torsion_atom_site_label_3
_geom_torsion_atom_site_label_4
_geom_torsion
_geom_torsion_site_symmetry_1
_geom_torsion_site_symmetry_2
_geom_torsion_site_symmetry_3
_geom_torsion_site_symmetry_4
_geom_torsion_publ_flag
C13 O2 C1 O1 11.4(5) . . . . ?
C13 O2 C1 C2 -164.8(3) . . . . ?
O1 C1 C2 C3 -156.9(4) . . . . ?
O2 C1 C2 C3 19.4(5) . . . . ?
C1 C2 C3 C4 171.7(3) . . . . ?
C2 C3 C4 O3 3.8(4) . . . . ?
C2 C3 C4 C14 126.4(4) . . . . ?
C2 C3 C4 C5 -115.2(4) . . . . ?
O3 C4 C5 C6 -48.8(3) . . . . ?
C3 C4 C5 C6 73.5(3) . . . . ?
C14 C4 C5 C6 -168.1(2) . . . . ?
C4 C5 C6 C7 -127.9(3) . . . . ?
C5 C6 C7 O4 -154.9(3) . . . . ?
C5 C6 C7 C8 81.5(3) . . . . ?
O4 C7 C8 C9 129.4(3) . . . . ?
C6 C7 C8 C9 -106.9(3) . . . . ?
O4 C7 C8 C15 -52.7(4) . . . . ?
C6 C7 C8 C15 70.9(4) . . . . ?
C15 C8 C9 C10 -4.5(6) . . . . ?
C7 C8 C9 C10 173.2(3) . . . . ?
C8 C9 C10 C11 -133.9(4) . . . . ?
C9 C10 C11 C12 153.2(3) . . . . ?
C10 C11 C12 C16 62.3(4) . . . . ?
C10 C11 C12 C13 -62.4(4) . . . . ?
C1 O2 C13 C17 -97.6(4) . . . . ?
C1 O2 C13 C12 139.4(3) . . . . ?
C11 C12 C13 O2 -37.5(4) . . . . ?
C16 C12 C13 O2 -163.1(3) . . . . ?
C11 C12 C13 C17 -157.7(3) . . . . ?
C16 C12 C13 C17 76.7(4) . . . . ?

loop_
_cod_related_entry_id
_cod_related_entry_database
_cod_related_entry_code
1 ChemSpider 8884406
